data_4341969
loop_
_publ_author_name
'Lin, Po-Heng'
'Takase, Michael K.'
'Agapie, Theodor'

_publ_section_title
;
 Investigations of the Effect of the Non-Manganese Metal in
 Heterometallic-Oxido Cluster Models of the Oxygen Evolving Complex of
 Photosystem II: Lanthanides as Substitutes for Calcium.
;
_journal_issue 1
_journal_name_full 'Inorganic chemistry'
_journal_page_first 59
_journal_page_last 64
_journal_paper_doi 10.1021/ic5015219
_journal_volume 54
_journal_year 2015
_chemical_formula_sum 'C76 H76 F3 Gd Mn3 N10 O20 S'
_chemical_formula_weight 1860.59
_chemical_name_systematic
; 
 ? 
;
_space_group_crystal_system triclinic
_space_group_IT_number 2
_space_group_name_Hall '-P 1'
_space_group_name_H-M_alt 'P -1'
_symmetry_space_group_name_Hall '-P 1'
_symmetry_space_group_name_H-M 'P -1'
_atom_sites_solution_hydrogens geom
_atom_sites_solution_primary direct
_atom_sites_solution_secondary difmap
_audit_creation_method SHELXL-2014
_cell_angle_alpha 84.749(3)
_cell_angle_beta 81.986(3)
_cell_angle_gamma 87.662(3)
_cell_formula_units_Z 2
_cell_length_a 12.9591(6)
_cell_length_b 14.9868(7)
_cell_length_c 19.8869(9)
_cell_measurement_reflns_used 9925
_cell_measurement_temperature 100(2)
_cell_measurement_theta_max 26.78
_cell_measurement_theta_min 2.32
_cell_volume 3807.0(3)
_computing_cell_refinement 'SAINT v8.34A (Bruker-AXS, 2013)'
_computing_data_collection 'APEX2 v2014.1-1 (Bruker-AXS, 2014)'
_computing_data_reduction 'SAINT v8.34A (Bruker-AXS, 2013)'
_computing_molecular_graphics 'Bruker SHELXTL'
_computing_publication_material 'Bruker SHELXTL'
_computing_structure_refinement 'SHELXL-2014 (Sheldrick, 2014)'
_computing_structure_solution 'SHELXS-2013/1 (Sheldrick, 2008)'
_diffrn_ambient_temperature 100(2)
_diffrn_detector_area_resol_mean 8.33
_diffrn_measured_fraction_theta_full 0.999
_diffrn_measured_fraction_theta_max 0.995
_diffrn_measurement_device_type 'Bruker APEX-II CCD'
_diffrn_measurement_method '\f and \w scans'
_diffrn_radiation_type MoK\a
_diffrn_radiation_wavelength 0.71073
_diffrn_reflns_av_R_equivalents 0.0828
_diffrn_reflns_av_unetI/netI 0.0676
_diffrn_reflns_Laue_measured_fraction_full 0.999
_diffrn_reflns_Laue_measured_fraction_max 0.995
_diffrn_reflns_limit_h_max 17
_diffrn_reflns_limit_h_min -17
_diffrn_reflns_limit_k_max 20
_diffrn_reflns_limit_k_min -20
_diffrn_reflns_limit_l_max 27
_diffrn_reflns_limit_l_min -27
_diffrn_reflns_number 139086
_diffrn_reflns_point_group_measured_fraction_full 0.999
_diffrn_reflns_point_group_measured_fraction_max 0.995
_diffrn_reflns_theta_full 25.242
_diffrn_reflns_theta_max 29.130
_diffrn_reflns_theta_min 2.064
_diffrn_source 'fine-focus sealed tube'
_exptl_absorpt_coefficient_mu 1.461
_exptl_absorpt_correction_T_max 0.7462
_exptl_absorpt_correction_T_min 0.6597
_exptl_absorpt_correction_type multi-scan
_exptl_absorpt_process_details 'SADABS (Sheldrick, 2009)'
_exptl_crystal_colour brown
_exptl_crystal_density_diffrn 1.623
_exptl_crystal_density_method 'not measured'
_exptl_crystal_description thin
_exptl_crystal_F_000 1888
_exptl_crystal_size_max 0.470
_exptl_crystal_size_mid 0.380
_exptl_crystal_size_min 0.370
_refine_diff_density_max 1.896
_refine_diff_density_min -1.525
_refine_diff_density_rms 0.119
_refine_ls_extinction_method none
_refine_ls_goodness_of_fit_ref 1.027
_refine_ls_hydrogen_treatment constr
_refine_ls_matrix_type full
_refine_ls_number_parameters 1272
_refine_ls_number_reflns 20419
_refine_ls_number_restraints 1319
_refine_ls_restrained_S_all 1.010
_refine_ls_R_factor_all 0.0780
_refine_ls_R_factor_gt 0.0428
_refine_ls_shift/su_max 0.001
_refine_ls_shift/su_mean 0.000
_refine_ls_structure_factor_coef Fsqd
_refine_ls_weighting_details 'w=1/[\s^2^(Fo^2^)+(0.0351P)^2^+6.1880P] where P=(Fo^2^+2Fc^2^)/3'
_refine_ls_weighting_scheme calc
_refine_ls_wR_factor_gt 0.0843
_refine_ls_wR_factor_ref 0.0965
_reflns_Friedel_coverage 0.000
_reflns_number_gt 14802
_reflns_number_total 20419
_reflns_threshold_expression 'I > 2\s(I)'
_cod_data_source_file ic5015219_si_001.cif
_cod_data_source_block phl001
_cod_depositor_comments 'Adding full bibliography for 4341969--4341973.cif.'
_cod_database_code 4341969
_shelx_space_group_comment
; 
The symmetry employed for this shelxl refinement is uniquely defined 
by the following loop, which should always be used as a source of 
symmetry information in preference to the above space-group names. 
They are only intended as comments. 
;
_shelx_estimated_absorpt_t_min 0.547
_shelx_estimated_absorpt_t_max 0.614
_shelxl_version_number 2014-3

loop_
_space_group_symop_operation_xyz
'x, y, z'
'-x, -y, -z'

loop_
_atom_site_label
_atom_site_type_symbol
_atom_site_fract_x
_atom_site_fract_y
_atom_site_fract_z
_atom_site_U_iso_or_equiv
_atom_site_adp_type
_atom_site_occupancy
_atom_site_site_symmetry_order
_atom_site_calc_flag
_atom_site_refinement_flags_posn
_atom_site_refinement_flags_adp
_atom_site_refinement_flags_occupancy
_atom_site_disorder_assembly
_atom_site_disorder_group
Mn1 Mn 0.26612(4) 0.34664(3) 0.35074(2) 0.01334(10) Uani 1 1 d . . . . .
O1 O 0.32653(16) 0.43778(14) 0.28853(11) 0.0143(4) Uani 1 1 d . . . . .
Mn2 Mn 0.36736(4) 0.37158(3) 0.21532(2) 0.01297(10) Uani 1 1 d . . . . .
O2 O 0.49099(16) 0.33381(14) 0.24966(11) 0.0140(4) Uani 1 1 d . . . . .
Mn3 Mn 0.44146(4) 0.23775(3) 0.30804(2) 0.01270(10) Uani 1 1 d . . . . .
O3 O 0.39432(16) 0.31367(14) 0.37653(11) 0.0145(4) Uani 1 1 d . . . . .
O4 O 0.31196(16) 0.27441(14) 0.27744(11) 0.0134(4) Uani 1 1 d . . . . .
C1 C 0.1211(2) 0.1401(2) 0.30518(16) 0.0158(6) Uani 1 1 d . . . . .
C2 C 0.0929(2) 0.2025(2) 0.25393(17) 0.0168(7) Uani 1 1 d . . . . .
H2 H 0.0343 0.2416 0.2636 0.020 Uiso 1 1 calc R U . . .
C3 C 0.1496(2) 0.2085(2) 0.18849(17) 0.0169(7) Uani 1 1 d . . . . .
C4 C 0.2348(2) 0.1504(2) 0.17489(17) 0.0167(7) Uani 1 1 d . . . . .
H4 H 0.2738 0.1541 0.1306 0.020 Uiso 1 1 calc R U . . .
C5 C 0.2641(2) 0.0869(2) 0.22473(17) 0.0167(7) Uani 1 1 d . . . . .
C6 C 0.2068(2) 0.0822(2) 0.28974(17) 0.0165(7) Uani 1 1 d . . . . .
H6 H 0.2263 0.0389 0.3240 0.020 Uiso 1 1 calc R U . . .
O11 O 0.19267(16) 0.25271(15) 0.40054(11) 0.0153(5) Uani 1 1 d . . . . .
C11 C 0.0856(2) 0.2684(2) 0.42210(17) 0.0171(7) Uani 1 1 d . . . . .
C12 C 0.0270(2) 0.1807(2) 0.42260(17) 0.0173(7) Uani 1 1 d . . . . .
C13 C -0.0504(2) 0.1577(2) 0.47692(18) 0.0214(7) Uani 1 1 d . . . . .
H13 H -0.0675 0.1975 0.5116 0.026 Uiso 1 1 calc R U . . .
C14 C -0.1029(3) 0.0779(2) 0.48142(19) 0.0242(8) Uani 1 1 d . . . . .
H14 H -0.1569 0.0645 0.5180 0.029 Uiso 1 1 calc R U . . .
C15 C -0.0765(3) 0.0183(2) 0.43268(18) 0.0243(8) Uani 1 1 d . . . . .
H15 H -0.1093 -0.0378 0.4367 0.029 Uiso 1 1 calc R U . . .
C16 C -0.0015(3) 0.0411(2) 0.37760(18) 0.0208(7) Uani 1 1 d . . . . .
H16 H 0.0157 0.0003 0.3437 0.025 Uiso 1 1 calc R U . . .
C17 C 0.0495(2) 0.1224(2) 0.37058(17) 0.0182(7) Uani 1 1 d . . . . .
C41 C 0.0440(2) 0.3403(2) 0.37326(17) 0.0169(7) Uani 1 1 d . . . . .
C42 C -0.0607(3) 0.3616(2) 0.37135(18) 0.0218(7) Uani 1 1 d . . . . .
H42 H -0.1126 0.3313 0.4026 0.026 Uiso 1 1 calc R U . . .
C43 C -0.0887(3) 0.4274(2) 0.32349(18) 0.0230(8) Uani 1 1 d . . . . .
H43 H -0.1600 0.4430 0.3215 0.028 Uiso 1 1 calc R U . . .
C44 C -0.0109(3) 0.4706(2) 0.27827(18) 0.0224(7) Uani 1 1 d . . . . .
H44 H -0.0284 0.5151 0.2442 0.027 Uiso 1 1 calc R U . . .
C45 C 0.0921(3) 0.4477(2) 0.28376(17) 0.0184(7) Uani 1 1 d . . . . .
H45 H 0.1456 0.4787 0.2542 0.022 Uiso 1 1 calc R U . . .
N1 N 0.1186(2) 0.38286(18) 0.32987(14) 0.0156(6) Uani 1 1 d . . . . .
C46 C 0.0736(3) 0.2992(2) 0.49490(17) 0.0193(7) Uani 1 1 d . . . . .
C47 C 0.1315(3) 0.2537(2) 0.54181(18) 0.0237(8) Uani 1 1 d . . . . .
H47 H 0.1787 0.2062 0.5288 0.028 Uiso 1 1 calc R U . . .
C48 C 0.1194(3) 0.2786(3) 0.6072(2) 0.0340(9) Uani 1 1 d . . . . .
H48 H 0.1577 0.2483 0.6403 0.041 Uiso 1 1 calc R U . . .
C49 C 0.0506(3) 0.3482(3) 0.6241(2) 0.0368(10) Uani 1 1 d . . . . .
H49 H 0.0405 0.3666 0.6691 0.044 Uiso 1 1 calc R U . . .
C50 C -0.0032(3) 0.3906(3) 0.5747(2) 0.0356(10) Uani 1 1 d . . . . .
H50 H -0.0493 0.4394 0.5865 0.043 Uiso 1 1 calc R U . . .
N4 N 0.0063(2) 0.3664(2) 0.51035(16) 0.0284(7) Uani 1 1 d . . . . .
O12 O 0.24470(16) 0.38549(15) 0.17636(11) 0.0147(5) Uani 1 1 d . . . . .
C21 C 0.2509(2) 0.3777(2) 0.10603(16) 0.0153(6) Uani 1 1 d . . . . .
C22 C 0.1518(2) 0.3356(2) 0.08991(17) 0.0171(7) Uani 1 1 d . . . . .
C23 C 0.1090(3) 0.3685(2) 0.03206(18) 0.0231(7) Uani 1 1 d . . . . .
H23 H 0.1401 0.4181 0.0046 0.028 Uiso 1 1 calc R U . . .
C24 C 0.0224(3) 0.3314(3) 0.01304(19) 0.0262(8) Uani 1 1 d . . . . .
H24 H -0.0039 0.3539 -0.0277 0.031 Uiso 1 1 calc R U . . .
C25 C -0.0253(3) 0.2613(2) 0.05411(18) 0.0249(8) Uani 1 1 d . . . . .
H25 H -0.0862 0.2363 0.0426 0.030 Uiso 1 1 calc R U . . .
C26 C 0.0158(3) 0.2276(2) 0.11189(18) 0.0216(7) Uani 1 1 d . . . . .
H26 H -0.0184 0.1802 0.1402 0.026 Uiso 1 1 calc R U . . .
C27 C 0.1068(2) 0.2612(2) 0.13028(17) 0.0174(7) Uani 1 1 d . . . . .
C51 C 0.3441(2) 0.3170(2) 0.08385(16) 0.0159(6) Uani 1 1 d . . . . .
C52 C 0.3605(3) 0.2756(2) 0.02360(17) 0.0198(7) Uani 1 1 d . . . . .
H52 H 0.3128 0.2851 -0.0087 0.024 Uiso 1 1 calc R U . . .
C53 C 0.4479(3) 0.2203(2) 0.01158(17) 0.0202(7) Uani 1 1 d . . . . .
H53 H 0.4601 0.1904 -0.0290 0.024 Uiso 1 1 calc R U . . .
C54 C 0.5177(3) 0.2084(2) 0.05875(17) 0.0199(7) Uani 1 1 d . . . . .
H54 H 0.5779 0.1704 0.0511 0.024 Uiso 1 1 calc R U . . .
C55 C 0.4976(2) 0.2531(2) 0.11697(17) 0.0171(7) Uani 1 1 d . . . . .
H55 H 0.5463 0.2474 0.1488 0.021 Uiso 1 1 calc R U . . .
N2 N 0.4110(2) 0.30451(18) 0.12987(13) 0.0144(5) Uani 1 1 d . . . . .
C56 C 0.2652(2) 0.4718(2) 0.06880(17) 0.0172(7) Uani 1 1 d . . . . .
C57 C 0.2046(3) 0.5429(2) 0.09489(18) 0.0224(7) Uani 1 1 d . . . . .
H57 H 0.1553 0.5333 0.1347 0.027 Uiso 1 1 calc R U . . .
C58 C 0.2176(3) 0.6276(2) 0.06179(19) 0.0260(8) Uani 1 1 d . . . . .
H58 H 0.1772 0.6772 0.0786 0.031 Uiso 1 1 calc R U . . .
C59 C 0.2896(3) 0.6394(3) 0.0042(2) 0.0271(8) Uani 1 1 d . . . . .
H59 H 0.2997 0.6969 -0.0196 0.033 Uiso 1 1 calc R U . . .
C60 C 0.3465(3) 0.5657(2) -0.01803(19) 0.0260(8) Uani 1 1 d . . . . .
H60 H 0.3969 0.5742 -0.0574 0.031 Uiso 1 1 calc R U . . .
N5 N 0.3349(2) 0.4823(2) 0.01273(15) 0.0220(6) Uani 1 1 d . . . . .
O13 O 0.46431(17) 0.15139(14) 0.24586(11) 0.0159(5) Uani 1 1 d . . . . .
C31 C 0.4831(2) 0.0628(2) 0.27131(17) 0.0167(7) Uani 1 1 d . . . . .
C32 C 0.4396(3) -0.0020(2) 0.22691(17) 0.0167(7) Uani 1 1 d . . . . .
C33 C 0.4984(3) -0.0778(2) 0.20736(18) 0.0232(7) Uani 1 1 d . . . . .
H33 H 0.5639 -0.0896 0.2232 0.028 Uiso 1 1 calc R U . . .
C34 C 0.4647(3) -0.1362(2) 0.16576(19) 0.0272(8) Uani 1 1 d . . . . .
H34 H 0.5057 -0.1880 0.1542 0.033 Uiso 1 1 calc R U . . .
C35 C 0.3709(3) -0.1188(2) 0.1411(2) 0.0291(8) Uani 1 1 d . . . . .
H35 H 0.3477 -0.1572 0.1112 0.035 Uiso 1 1 calc R U . . .
C36 C 0.3110(3) -0.0443(2) 0.16057(19) 0.0238(8) Uani 1 1 d . . . . .
H36 H 0.2466 -0.0324 0.1434 0.029 Uiso 1 1 calc R U . . .
C37 C 0.3418(2) 0.0138(2) 0.20432(17) 0.0174(7) Uani 1 1 d . . . . .
C61 C 0.4303(2) 0.0493(2) 0.34471(17) 0.0166(7) Uani 1 1 d . . . . .
C62 C 0.4136(3) -0.0325(2) 0.38171(18) 0.0213(7) Uani 1 1 d . . . . .
H62 H 0.4306 -0.0867 0.3607 0.026 Uiso 1 1 calc R U . . .
C63 C 0.3722(3) -0.0347(2) 0.44925(19) 0.0265(8) Uani 1 1 d . . . . .
H63 H 0.3610 -0.0905 0.4756 0.032 Uiso 1 1 calc R U . . .
C64 C 0.3468(3) 0.0449(2) 0.47872(19) 0.0255(8) Uani 1 1 d . . . . .
H64 H 0.3208 0.0449 0.5258 0.031 Uiso 1 1 calc R U . . .
C65 C 0.3601(3) 0.1241(2) 0.43819(17) 0.0201(7) Uani 1 1 d . . . . .
H65 H 0.3399 0.1790 0.4574 0.024 Uiso 1 1 calc R U . . .
N3 N 0.40079(19) 0.12614(17) 0.37227(13) 0.0139(5) Uani 1 1 d . . . . .
C66 C 0.6026(3) 0.0468(2) 0.26825(18) 0.0198(7) Uani 1 1 d . . . . .
C67 C 0.6651(3) 0.0854(3) 0.2123(2) 0.0287(8) Uani 1 1 d . . . . .
H67 H 0.6353 0.1215 0.1778 0.034 Uiso 1 1 calc R U . . .
C68 C 0.7720(3) 0.0710(3) 0.2071(2) 0.0369(10) Uani 1 1 d . . . . .
H68 H 0.8168 0.0957 0.1686 0.044 Uiso 1 1 calc R U . . .
C69 C 0.8114(3) 0.0200(3) 0.2589(2) 0.0420(11) Uani 1 1 d . . . . .
H69 H 0.8845 0.0106 0.2579 0.050 Uiso 1 1 calc R U . . .
C70 C 0.7438(3) -0.0170(3) 0.3121(2) 0.0428(11) Uani 1 1 d . . . . .
H70 H 0.7721 -0.0536 0.3470 0.051 Uiso 1 1 calc R U . . .
N6 N 0.6393(2) -0.0048(2) 0.31794(16) 0.0294(7) Uani 1 1 d . . . . .
Gd1 Gd 0.49672(2) 0.44201(2) 0.32918(2) 0.01587(5) Uani 1 1 d . . . . .
O14 O 0.23142(17) 0.42467(15) 0.42436(12) 0.0185(5) Uani 1 1 d . . . . .
C71 C 0.2899(3) 0.4798(2) 0.44513(17) 0.0196(7) Uani 1 1 d . . . . .
C72 C 0.2436(3) 0.5254(3) 0.5072(2) 0.0306(9) Uani 1 1 d . . . . .
H72A H 0.2965 0.5618 0.5215 0.046 Uiso 1 1 calc R U . . .
H72B H 0.2199 0.4801 0.5442 0.046 Uiso 1 1 calc R U . . .
H72C H 0.1843 0.5641 0.4963 0.046 Uiso 1 1 calc R U . . .
O15 O 0.37929(18) 0.49825(16) 0.41702(12) 0.0226(5) Uani 1 1 d . . . . .
O16 O 0.43075(17) 0.47350(15) 0.15985(11) 0.0180(5) Uani 1 1 d . . . . .
C73 C 0.4713(2) 0.5424(2) 0.17781(18) 0.0193(7) Uani 1 1 d . . . . .
C74 C 0.4986(3) 0.6156(2) 0.12221(18) 0.0261(8) Uani 1 1 d . . . . .
H74A H 0.4356 0.6513 0.1145 0.039 Uiso 1 1 calc R U . . .
H74B H 0.5278 0.5891 0.0802 0.039 Uiso 1 1 calc R U . . .
H74C H 0.5500 0.6541 0.1357 0.039 Uiso 1 1 calc R U . . .
O17 O 0.48960(19) 0.55153(16) 0.23655(12) 0.0236(5) Uani 1 1 d . . . . .
O18 O 0.57583(17) 0.21255(15) 0.33876(12) 0.0180(5) Uani 1 1 d . . . . .
C75 C 0.6262(3) 0.2587(2) 0.37369(17) 0.0194(7) Uani 1 1 d . . . . .
C76 C 0.7183(3) 0.2100(3) 0.3999(2) 0.0276(8) Uani 1 1 d . . . . .
H76A H 0.7815 0.2231 0.3678 0.041 Uiso 1 1 calc R U . . .
H76B H 0.7071 0.1453 0.4044 0.041 Uiso 1 1 calc R U . . .
H76C H 0.7264 0.2297 0.4444 0.041 Uiso 1 1 calc R U . . .
O19 O 0.60542(19) 0.33763(16) 0.38575(13) 0.0256(6) Uani 1 1 d . . . . .
O20 O 0.6642(2) 0.4407(2) 0.26361(15) 0.0353(7) Uani 1 1 d D . . . .
C77 C 0.7244(3) 0.4727(3) 0.21475(19) 0.0291(8) Uani 1 1 d D . . . .
H77 H 0.7261 0.5360 0.2059 0.035 Uiso 1 1 calc R U . . .
N7 N 0.7864(2) 0.4230(2) 0.17424(16) 0.0282(7) Uani 1 1 d D . . . .
C78 C 0.7808(4) 0.3257(3) 0.1843(2) 0.0436(11) Uani 1 1 d D . . . .
H78A H 0.8418 0.3009 0.2045 0.065 Uiso 1 1 calc R U . . .
H78B H 0.7798 0.3015 0.1402 0.065 Uiso 1 1 calc R U . . .
H78C H 0.7171 0.3092 0.2148 0.065 Uiso 1 1 calc R U . . .
C79 C 0.8643(3) 0.4627(3) 0.1218(2) 0.0399(10) Uani 1 1 d D . . . .
H79A H 0.8609 0.5281 0.1228 0.060 Uiso 1 1 calc R U . . .
H79B H 0.8511 0.4471 0.0771 0.060 Uiso 1 1 calc R U . . .
H79C H 0.9338 0.4399 0.1302 0.060 Uiso 1 1 calc R U . . .
O21 O 0.5851(2) 0.55182(18) 0.37259(14) 0.0326(6) Uani 1 1 d D U . . .
C80 C 0.6071(4) 0.6325(3) 0.3574(3) 0.0277(11) Uani 0.740(5) 1 d D U P A 1
H80A H 0.6387 0.6501 0.3124 0.033 Uiso 0.740(5) 1 calc R U P A 1
N8 N 0.5886(6) 0.6933(4) 0.4008(3) 0.0245(14) Uani 0.740(5) 1 d D U P A 1
C81 C 0.5344(5) 0.6705(4) 0.4698(3) 0.0390(14) Uani 0.740(5) 1 d D U P A 1
H81A H 0.4673 0.7034 0.4757 0.058 Uiso 0.740(5) 1 calc R U P A 1
H81B H 0.5773 0.6870 0.5034 0.058 Uiso 0.740(5) 1 calc R U P A 1
H81C H 0.5226 0.6060 0.4764 0.058 Uiso 0.740(5) 1 calc R U P A 1
C82 C 0.6141(5) 0.7863(3) 0.3825(3) 0.0417(15) Uani 0.740(5) 1 d D U P A 1
H82A H 0.6457 0.7938 0.3346 0.063 Uiso 0.740(5) 1 calc R U P A 1
H82B H 0.6633 0.8042 0.4116 0.063 Uiso 0.740(5) 1 calc R U P A 1
H82C H 0.5504 0.8239 0.3888 0.063 Uiso 0.740(5) 1 calc R U P A 1
C80B C 0.5674(11) 0.6078(8) 0.4162(7) 0.028(3) Uani 0.260(5) 1 d D U P A 2
H80B H 0.5589 0.5864 0.4630 0.034 Uiso 0.260(5) 1 calc R U P A 2
N8B N 0.5600(19) 0.6950(9) 0.4004(8) 0.031(4) Uani 0.260(5) 1 d D U P A 2
C81B C 0.5636(18) 0.7294(12) 0.3295(7) 0.055(5) Uani 0.260(5) 1 d D U P A 2
H81D H 0.6100 0.6908 0.3007 0.082 Uiso 0.260(5) 1 calc R U P A 2
H81E H 0.5899 0.7904 0.3234 0.082 Uiso 0.260(5) 1 calc R U P A 2
H81F H 0.4934 0.7302 0.3164 0.082 Uiso 0.260(5) 1 calc R U P A 2
C82B C 0.5352(17) 0.7550(11) 0.4548(8) 0.051(4) Uani 0.260(5) 1 d D U P A 2
H82D H 0.4600 0.7683 0.4616 0.076 Uiso 0.260(5) 1 calc R U P A 2
H82E H 0.5726 0.8108 0.4422 0.076 Uiso 0.260(5) 1 calc R U P A 2
H82F H 0.5564 0.7259 0.4971 0.076 Uiso 0.260(5) 1 calc R U P A 2
O11T O 0.7875(11) 0.7344(8) 0.1155(5) 0.062(3) Uani 0.619(2) 1 d D U P B 1
O12T O 0.7384(5) 0.7935(5) 0.2237(4) 0.070(2) Uani 0.619(2) 1 d D U P B 1
O13T O 0.8418(8) 0.6567(5) 0.2181(5) 0.085(3) Uani 0.619(2) 1 d D U P B 1
S1T S 0.81004(15) 0.73863(12) 0.18366(10) 0.0323(5) Uani 0.619(2) 1 d D U P B 1
C1T C 0.9292(6) 0.8059(6) 0.1701(4) 0.0441(14) Uani 0.619(2) 1 d D U P B 1
F11T F 0.9596(8) 0.8193(5) 0.2290(4) 0.0583(19) Uani 0.619(2) 1 d D U P B 1
F12T F 0.9141(4) 0.8861(4) 0.1393(2) 0.0705(15) Uani 0.619(2) 1 d D U P B 1
F13T F 1.0059(5) 0.7656(6) 0.1335(4) 0.103(3) Uani 0.619(2) 1 d D U P B 1
O21T O 0.934(2) 0.7958(15) 0.2321(13) 0.057(5) Uani 0.224(2) 1 d D U P C 2
O22T O 0.9856(15) 0.6794(14) 0.1580(9) 0.063(5) Uani 0.224(2) 1 d D U P C 2
O23T O 0.8362(15) 0.6595(11) 0.2486(7) 0.045(4) Uani 0.224(2) 1 d D U P C 2
S2T S 0.9028(4) 0.7192(3) 0.2016(3) 0.0362(12) Uani 0.224(2) 1 d D U P C 2
C2T C 0.8090(11) 0.7668(10) 0.1458(8) 0.042(3) Uani 0.224(2) 1 d D U P C 2
F21T F 0.775(2) 0.6996(14) 0.1167(12) 0.060(4) Uani 0.224(2) 1 d D U P C 2
F22T F 0.8543(12) 0.8238(9) 0.0976(7) 0.075(4) Uani 0.224(2) 1 d D U P C 2
F23T F 0.7308(12) 0.8058(12) 0.1834(9) 0.069(4) Uani 0.224(2) 1 d D U P C 2
O31T O 0.980(2) 0.6630(12) 0.1769(16) 0.071(6) Uani 0.157(2) 1 d D U P D 3
O32T O 0.985(2) 0.8118(18) 0.1134(10) 0.064(6) Uani 0.157(2) 1 d D U P D 3
O33T O 0.964(3) 0.797(3) 0.2357(14) 0.062(6) Uani 0.157(2) 1 d D U P D 3
S3T S 0.9534(8) 0.7567(7) 0.1743(4) 0.052(2) Uani 0.157(2) 1 d D U P D 3
C3T C 0.8103(15) 0.7558(15) 0.1765(12) 0.056(3) Uani 0.157(2) 1 d D U P D 3
F31T F 0.790(3) 0.713(2) 0.1253(17) 0.070(5) Uani 0.157(2) 1 d D U P D 3
F32T F 0.7724(18) 0.8388(15) 0.1725(14) 0.079(5) Uani 0.157(2) 1 d D U P D 3
F33T F 0.7786(18) 0.7095(18) 0.2346(11) 0.089(5) Uani 0.157(2) 1 d D U P D 3
O1D O 0.3051(4) 0.7706(2) 0.4197(2) 0.0753(12) Uani 1 1 d D U . . .
C11D C 0.2982(5) 0.7216(3) 0.3748(3) 0.0568(13) Uani 1 1 d D U . . .
H11D H 0.3390 0.6675 0.3753 0.068 Uiso 1 1 calc R U . . .
N1D N 0.2387(3) 0.7368(2) 0.32518(19) 0.0422(9) Uani 1 1 d D U . . .
C12D C 0.1751(4) 0.8186(3) 0.3210(3) 0.0490(12) Uani 1 1 d D U . . .
H12A H 0.1827 0.8534 0.3593 0.073 Uiso 1 1 calc R U . . .
H12B H 0.1018 0.8035 0.3229 0.073 Uiso 1 1 calc R U . . .
H12C H 0.1977 0.8542 0.2780 0.073 Uiso 1 1 calc R U . . .
C13D C 0.2363(4) 0.6763(3) 0.2733(3) 0.0578(14) Uani 1 1 d D U . . .
H13A H 0.2676 0.7046 0.2292 0.087 Uiso 1 1 calc R U . . .
H13B H 0.1639 0.6620 0.2708 0.087 Uiso 1 1 calc R U . . .
H13C H 0.2758 0.6211 0.2846 0.087 Uiso 1 1 calc R U . . .
O2D O 0.2383(3) 0.8597(3) -0.0352(3) 0.0400(12) Uani 0.804(5) 1 d D U P E 1
C21D C 0.1827(4) 0.9190(3) -0.0094(3) 0.0354(12) Uani 0.804(5) 1 d D U P E 1
H21D H 0.1177 0.9022 0.0160 0.042 Uiso 0.804(5) 1 calc R U P E 1
N2D N 0.2061(4) 1.0041(3) -0.0142(3) 0.0375(11) Uani 0.804(5) 1 d D U P E 1
C22D C 0.3050(5) 1.0356(4) -0.0482(4) 0.0567(18) Uani 0.804(5) 1 d D U P E 1
H22A H 0.3520 1.0414 -0.0144 0.085 Uiso 0.804(5) 1 calc R U P E 1
H22B H 0.2948 1.0941 -0.0731 0.085 Uiso 0.804(5) 1 calc R U P E 1
H22C H 0.3356 0.9927 -0.0803 0.085 Uiso 0.804(5) 1 calc R U P E 1
C23D C 0.1358(6) 1.0702(5) 0.0189(4) 0.0547(19) Uani 0.804(5) 1 d D U P E 1
H23A H 0.1100 1.1127 -0.0158 0.082 Uiso 0.804(5) 1 calc R U P E 1
H23B H 0.1734 1.1025 0.0482 0.082 Uiso 0.804(5) 1 calc R U P E 1
H23C H 0.0769 1.0398 0.0466 0.082 Uiso 0.804(5) 1 calc R U P E 1
O3D O 0.2158(15) 0.8533(14) 0.0039(11) 0.051(5) Uani 0.196(5) 1 d D U P E 2
C31D C 0.1500(16) 0.8732(11) 0.0536(11) 0.048(4) Uani 0.196(5) 1 d D U P E 2
H31D H 0.1259 0.8261 0.0866 0.058 Uiso 0.196(5) 1 calc R U P E 2
N3D N 0.1121(12) 0.9551(10) 0.0628(9) 0.041(3) Uani 0.196(5) 1 d D U P E 2
C32D C 0.0376(17) 0.9733(15) 0.1222(11) 0.055(6) Uani 0.196(5) 1 d D U P E 2
H32A H 0.0172 0.9167 0.1484 0.082 Uiso 0.196(5) 1 calc R U P E 2
H32B H -0.0243 1.0046 0.1073 0.082 Uiso 0.196(5) 1 calc R U P E 2
H32C H 0.0697 1.0110 0.1509 0.082 Uiso 0.196(5) 1 calc R U P E 2
C33D C 0.151(2) 1.0281(15) 0.0151(12) 0.045(5) Uani 0.196(5) 1 d D U P E 2
H33A H 0.1813 1.0723 0.0393 0.068 Uiso 0.196(5) 1 calc R U P E 2
H33B H 0.0931 1.0565 -0.0069 0.068 Uiso 0.196(5) 1 calc R U P E 2
H33C H 0.2039 1.0053 -0.0196 0.068 Uiso 0.196(5) 1 calc R U P E 2

loop_
_atom_site_aniso_label
_atom_site_aniso_U_11
_atom_site_aniso_U_22
_atom_site_aniso_U_33
_atom_site_aniso_U_23
_atom_site_aniso_U_13
_atom_site_aniso_U_12
Mn1 0.0120(2) 0.0148(2) 0.0128(2) -0.00354(18) 0.00118(18) -0.00068(18)
O1 0.0149(11) 0.0147(11) 0.0138(11) -0.0036(9) -0.0017(9) -0.0006(8)
Mn2 0.0117(2) 0.0150(2) 0.0120(2) -0.00312(18) 0.00041(18) -0.00181(18)
O2 0.0127(11) 0.0158(11) 0.0134(11) -0.0012(9) -0.0009(9) -0.0017(8)
Mn3 0.0108(2) 0.0145(2) 0.0130(2) -0.00356(18) -0.00048(18) -0.00115(17)
O3 0.0145(11) 0.0173(11) 0.0116(11) -0.0038(9) -0.0004(9) 0.0003(9)
O4 0.0104(10) 0.0155(11) 0.0141(11) -0.0046(9) 0.0014(8) -0.0023(8)
C1 0.0138(15) 0.0176(16) 0.0167(17) -0.0049(13) -0.0021(12) -0.0025(12)
C2 0.0122(15) 0.0182(16) 0.0205(17) -0.0072(13) -0.0001(13) -0.0023(12)
C3 0.0157(15) 0.0166(16) 0.0193(17) -0.0047(13) -0.0023(13) -0.0039(12)
C4 0.0133(15) 0.0186(16) 0.0185(17) -0.0053(13) -0.0002(13) -0.0029(12)
C5 0.0144(15) 0.0144(15) 0.0227(18) -0.0075(13) -0.0028(13) -0.0030(12)
C6 0.0165(16) 0.0152(16) 0.0188(17) -0.0028(13) -0.0048(13) -0.0022(12)
O11 0.0080(10) 0.0189(12) 0.0179(12) -0.0038(9) 0.0028(9) 0.0010(8)
C11 0.0106(15) 0.0215(17) 0.0178(17) -0.0037(13) 0.0040(12) -0.0003(12)
C12 0.0111(15) 0.0189(17) 0.0208(18) 0.0012(13) -0.0004(13) 0.0000(12)
C13 0.0126(16) 0.0283(19) 0.0216(18) 0.0004(15) 0.0012(13) 0.0007(13)
C14 0.0139(16) 0.033(2) 0.0240(19) 0.0045(16) -0.0014(14) -0.0044(14)
C15 0.0208(18) 0.0268(19) 0.026(2) 0.0048(15) -0.0069(15) -0.0070(14)
C16 0.0170(16) 0.0249(18) 0.0219(18) -0.0013(14) -0.0072(14) -0.0010(13)
C17 0.0120(15) 0.0215(17) 0.0207(18) 0.0016(13) -0.0038(13) 0.0004(12)
C41 0.0132(15) 0.0175(16) 0.0195(17) -0.0053(13) 0.0022(13) 0.0010(12)
C42 0.0154(16) 0.0259(19) 0.0232(19) -0.0070(15) 0.0036(14) -0.0004(13)
C43 0.0156(16) 0.0268(19) 0.027(2) -0.0098(15) -0.0023(14) 0.0037(14)
C44 0.0221(18) 0.0260(19) 0.0194(18) -0.0047(14) -0.0047(14) 0.0069(14)
C45 0.0198(17) 0.0187(17) 0.0163(17) -0.0054(13) 0.0005(13) 0.0027(13)
N1 0.0125(13) 0.0181(14) 0.0155(14) -0.0033(11) 0.0005(11) 0.0019(10)
C46 0.0180(16) 0.0185(17) 0.0198(18) -0.0044(14) 0.0062(13) -0.0047(13)
C47 0.0273(19) 0.0242(19) 0.0172(18) -0.0027(14) 0.0048(14) 0.0033(15)
C48 0.041(2) 0.036(2) 0.023(2) -0.0051(17) 0.0012(18) 0.0039(18)
C49 0.052(3) 0.037(2) 0.020(2) -0.0082(17) 0.0065(19) -0.004(2)
C50 0.039(2) 0.035(2) 0.030(2) -0.0120(18) 0.0105(18) 0.0045(18)
N4 0.0255(16) 0.0301(18) 0.0266(18) -0.0076(14) 0.0079(13) 0.0050(13)
O12 0.0149(11) 0.0205(12) 0.0084(11) -0.0023(9) 0.0006(9) -0.0007(9)
C21 0.0140(15) 0.0191(16) 0.0131(16) -0.0023(13) -0.0026(12) -0.0009(12)
C22 0.0143(15) 0.0223(17) 0.0148(16) -0.0043(13) -0.0007(13) 0.0009(13)
C23 0.0198(17) 0.030(2) 0.0193(18) 0.0000(15) -0.0025(14) -0.0029(14)
C24 0.0220(18) 0.038(2) 0.0197(19) -0.0028(16) -0.0070(15) 0.0044(15)
C25 0.0202(17) 0.031(2) 0.025(2) -0.0051(16) -0.0075(15) -0.0047(15)
C26 0.0170(17) 0.0237(18) 0.0245(19) -0.0045(14) -0.0031(14) -0.0014(13)
C27 0.0146(15) 0.0207(17) 0.0171(17) -0.0058(13) -0.0004(13) 0.0004(12)
C51 0.0157(15) 0.0187(16) 0.0123(16) 0.0007(12) 0.0007(12) -0.0046(12)
C52 0.0206(17) 0.0250(18) 0.0140(17) -0.0015(14) -0.0015(13) -0.0046(14)
C53 0.0239(18) 0.0216(17) 0.0146(17) -0.0062(13) 0.0037(14) -0.0047(14)
C54 0.0165(16) 0.0224(18) 0.0192(18) -0.0061(14) 0.0060(13) -0.0021(13)
C55 0.0132(15) 0.0183(16) 0.0190(17) -0.0015(13) 0.0010(13) -0.0026(12)
N2 0.0129(13) 0.0172(14) 0.0132(14) -0.0024(11) -0.0014(10) -0.0022(10)
C56 0.0150(15) 0.0205(17) 0.0164(17) -0.0010(13) -0.0047(13) -0.0002(12)
C57 0.0202(17) 0.0265(19) 0.0201(18) -0.0016(14) -0.0029(14) 0.0029(14)
C58 0.0237(18) 0.0242(19) 0.032(2) -0.0021(16) -0.0102(16) 0.0044(14)
C59 0.0225(18) 0.026(2) 0.033(2) 0.0060(16) -0.0086(16) -0.0031(15)
C60 0.0218(18) 0.029(2) 0.025(2) 0.0079(15) -0.0001(15) -0.0029(15)
N5 0.0217(15) 0.0240(16) 0.0191(15) 0.0034(12) -0.0012(12) -0.0030(12)
O13 0.0166(11) 0.0156(11) 0.0151(12) -0.0035(9) 0.0003(9) 0.0003(9)
C31 0.0144(15) 0.0181(16) 0.0178(17) -0.0053(13) -0.0009(13) 0.0010(12)
C32 0.0188(16) 0.0154(16) 0.0152(16) -0.0017(13) 0.0011(13) -0.0026(12)
C33 0.0232(18) 0.0223(18) 0.0240(19) -0.0068(15) -0.0008(15) 0.0037(14)
C34 0.033(2) 0.0167(17) 0.032(2) -0.0128(15) 0.0017(17) 0.0045(15)
C35 0.035(2) 0.024(2) 0.029(2) -0.0131(16) -0.0019(17) -0.0013(16)
C36 0.0236(18) 0.0236(18) 0.0253(19) -0.0097(15) -0.0026(15) 0.0006(14)
C37 0.0153(16) 0.0192(17) 0.0171(17) -0.0044(13) 0.0015(13) -0.0003(12)
C61 0.0106(15) 0.0203(17) 0.0192(17) -0.0033(13) -0.0024(12) 0.0007(12)
C62 0.0216(17) 0.0159(16) 0.0256(19) -0.0024(14) -0.0010(14) 0.0019(13)
C63 0.0265(19) 0.0219(19) 0.028(2) 0.0041(15) 0.0029(16) -0.0010(15)
C64 0.0259(19) 0.027(2) 0.0210(19) 0.0010(15) 0.0055(15) -0.0027(15)
C65 0.0188(17) 0.0210(17) 0.0199(18) -0.0039(14) 0.0007(14) 0.0005(13)
N3 0.0107(12) 0.0161(13) 0.0151(14) -0.0019(11) -0.0015(10) -0.0008(10)
C66 0.0148(16) 0.0203(17) 0.0245(19) -0.0095(14) 0.0002(14) 0.0040(13)
C67 0.0214(18) 0.026(2) 0.037(2) -0.0066(17) 0.0020(16) 0.0015(15)
C68 0.021(2) 0.040(2) 0.049(3) -0.010(2) 0.0041(18) -0.0035(17)
C69 0.0148(19) 0.069(3) 0.044(3) -0.022(2) 0.0000(18) 0.0034(19)
C70 0.027(2) 0.070(3) 0.034(2) -0.015(2) -0.0144(19) 0.018(2)
N6 0.0226(16) 0.039(2) 0.0264(18) -0.0067(14) -0.0047(13) 0.0085(14)
Gd1 0.01592(8) 0.01709(8) 0.01525(8) -0.00414(6) -0.00168(6) -0.00361(6)
O14 0.0180(12) 0.0188(12) 0.0184(12) -0.0067(9) 0.0013(9) -0.0003(9)
C71 0.0196(17) 0.0207(17) 0.0185(18) -0.0061(14) -0.0019(14) 0.0057(13)
C72 0.026(2) 0.042(2) 0.026(2) -0.0205(18) -0.0011(16) 0.0044(17)
O15 0.0162(12) 0.0296(14) 0.0235(13) -0.0144(11) -0.0003(10) -0.0010(10)
O16 0.0188(12) 0.0180(12) 0.0167(12) -0.0022(9) 0.0006(9) -0.0042(9)
C73 0.0134(15) 0.0228(18) 0.0208(18) -0.0040(14) 0.0014(13) 0.0010(13)
C74 0.037(2) 0.0204(18) 0.0205(19) -0.0016(14) -0.0009(16) -0.0077(15)
O17 0.0260(13) 0.0257(13) 0.0193(13) -0.0013(10) -0.0025(10) -0.0078(10)
O18 0.0126(11) 0.0225(12) 0.0199(12) -0.0053(10) -0.0036(9) 0.0002(9)
C75 0.0168(16) 0.0240(18) 0.0173(17) -0.0002(14) -0.0017(13) -0.0044(13)
C76 0.0241(19) 0.027(2) 0.034(2) 0.0004(16) -0.0132(16) -0.0009(15)
O19 0.0249(13) 0.0226(13) 0.0327(15) -0.0051(11) -0.0130(11) -0.0024(10)
O20 0.0172(13) 0.0482(18) 0.0404(17) -0.0120(14) 0.0029(12) -0.0061(12)
C77 0.0212(19) 0.039(2) 0.028(2) -0.0056(17) -0.0033(16) -0.0004(16)
N7 0.0231(16) 0.0353(19) 0.0250(17) -0.0019(14) -0.0001(13) 0.0004(13)
C78 0.051(3) 0.036(3) 0.041(3) -0.003(2) 0.000(2) 0.002(2)
C79 0.038(2) 0.052(3) 0.027(2) -0.006(2) 0.0085(18) -0.010(2)
O21 0.0314(15) 0.0311(14) 0.0384(16) -0.0133(12) -0.0060(12) -0.0102(12)
C80 0.031(3) 0.034(2) 0.019(2) -0.0072(19) 0.001(2) -0.012(2)
N8 0.029(4) 0.025(2) 0.021(2) -0.0042(17) -0.009(2) 0.0015(19)
C81 0.047(4) 0.046(4) 0.023(3) -0.009(2) -0.001(2) -0.001(3)
C82 0.049(4) 0.025(2) 0.053(4) -0.003(2) -0.016(3) -0.003(2)
C80B 0.030(6) 0.028(4) 0.028(6) -0.006(4) -0.006(5) -0.008(5)
N8B 0.037(10) 0.027(4) 0.029(5) -0.005(4) 0.000(6) -0.002(6)
C81B 0.093(13) 0.038(8) 0.034(6) 0.001(5) -0.012(9) -0.007(9)
C82B 0.076(11) 0.038(7) 0.041(7) -0.018(7) -0.012(9) 0.001(8)
O11T 0.069(5) 0.085(7) 0.039(3) -0.016(4) -0.019(3) -0.008(5)
O12T 0.070(4) 0.065(4) 0.071(4) -0.034(4) 0.023(4) -0.012(3)
O13T 0.120(6) 0.034(3) 0.115(7) 0.007(4) -0.071(6) -0.010(3)
S1T 0.0444(10) 0.0308(9) 0.0229(10) -0.0070(7) -0.0064(8) 0.0014(7)
C1T 0.048(3) 0.051(4) 0.036(4) -0.016(3) -0.006(3) 0.005(3)
F11T 0.072(4) 0.062(4) 0.049(3) -0.006(3) -0.033(3) -0.009(3)
F12T 0.088(4) 0.075(3) 0.049(3) 0.024(2) -0.018(3) -0.035(3)
F13T 0.040(3) 0.159(6) 0.119(6) -0.087(5) 0.011(4) 0.008(4)
O21T 0.081(12) 0.060(9) 0.033(9) -0.008(7) -0.015(7) -0.020(8)
O22T 0.053(8) 0.086(11) 0.042(10) -0.001(8) 0.006(6) 0.039(8)
O23T 0.061(9) 0.044(8) 0.029(7) -0.007(5) 0.004(6) -0.004(6)
S2T 0.036(3) 0.039(3) 0.033(3) -0.006(2) -0.003(2) 0.001(2)
C2T 0.046(6) 0.045(7) 0.037(6) -0.008(4) -0.008(4) 0.011(5)
F21T 0.071(10) 0.074(9) 0.040(8) -0.018(7) -0.021(6) -0.006(7)
F22T 0.096(9) 0.073(8) 0.052(7) 0.021(5) -0.015(6) -0.008(6)
F23T 0.064(7) 0.074(9) 0.066(9) -0.014(8) -0.005(6) 0.040(7)
O31T 0.086(11) 0.062(7) 0.055(14) 0.009(8) 0.003(12) 0.027(10)
O32T 0.085(11) 0.076(12) 0.031(7) 0.021(8) -0.022(9) -0.029(11)
O33T 0.076(13) 0.080(14) 0.032(7) 0.003(9) -0.012(11) -0.003(14)
S3T 0.066(4) 0.056(5) 0.028(4) 0.005(4) 0.002(4) 0.006(4)
C3T 0.064(5) 0.056(7) 0.045(7) -0.007(6) -0.005(6) 0.006(6)
F31T 0.082(11) 0.066(12) 0.065(8) -0.017(9) -0.007(10) -0.011(12)
F32T 0.083(10) 0.072(8) 0.086(12) -0.028(7) -0.021(11) 0.029(9)
F33T 0.092(9) 0.104(11) 0.061(7) 0.002(8) 0.022(9) -0.020(10)
O1D 0.123(4) 0.044(2) 0.067(3) -0.0064(18) -0.037(3) 0.001(2)
C11D 0.083(4) 0.027(2) 0.061(3) 0.001(2) -0.019(3) 0.002(2)
N1D 0.049(2) 0.0297(19) 0.046(2) -0.0022(16) 0.0000(17) -0.0025(16)
C12D 0.058(3) 0.038(2) 0.049(3) -0.005(2) 0.001(2) 0.002(2)
C13D 0.060(3) 0.051(3) 0.062(3) -0.023(3) 0.006(3) -0.005(2)
O2D 0.020(2) 0.0255(19) 0.073(4) -0.007(2) 0.000(2) 0.0011(14)
C21D 0.022(2) 0.033(2) 0.054(3) -0.008(2) -0.012(2) 0.0029(18)
N2D 0.034(2) 0.033(2) 0.049(3) -0.018(2) -0.013(2) 0.0100(18)
C22D 0.051(3) 0.036(3) 0.084(5) -0.011(3) -0.004(3) -0.013(3)
C23D 0.061(4) 0.055(4) 0.057(4) -0.036(4) -0.031(3) 0.030(4)
O3D 0.041(10) 0.038(10) 0.082(13) -0.035(10) -0.017(8) -0.003(7)
C31D 0.039(9) 0.038(7) 0.074(10) -0.021(7) -0.022(7) 0.005(7)
N3D 0.035(7) 0.034(6) 0.060(8) -0.021(6) -0.016(6) -0.003(5)
C32D 0.043(13) 0.047(13) 0.078(14) -0.026(10) -0.001(9) -0.012(9)
C33D 0.048(13) 0.044(9) 0.050(11) -0.014(9) -0.021(9) 0.004(11)

loop_
_atom_type_symbol
_atom_type_description
_atom_type_scat_dispersion_real
_atom_type_scat_dispersion_imag
_atom_type_scat_source
C C 0.0033 0.0016 'International Tables Vol C Tables 4.2.6.8 and 6.1.1.4'
H H 0.0000 0.0000 'International Tables Vol C Tables 4.2.6.8 and 6.1.1.4'
N N 0.0061 0.0033 'International Tables Vol C Tables 4.2.6.8 and 6.1.1.4'
O O 0.0106 0.0060 'International Tables Vol C Tables 4.2.6.8 and 6.1.1.4'
Mn Mn 0.3368 0.7283 'International Tables Vol C Tables 4.2.6.8 and 6.1.1.4'
Gd Gd -0.1653 3.9035 'International Tables Vol C Tables 4.2.6.8 and 6.1.1.4'
S S 0.1246 0.1234 'International Tables Vol C Tables 4.2.6.8 and 6.1.1.4'
F F 0.0171 0.0103 'International Tables Vol C Tables 4.2.6.8 and 6.1.1.4'

loop_
_geom_angle_atom_site_label_1
_geom_angle_atom_site_label_2
_geom_angle_atom_site_label_3
_geom_angle
O3 Mn1 O11 96.77(10)
O3 Mn1 O1 90.70(10)
O11 Mn1 O1 170.04(9)
O3 Mn1 O4 83.32(9)
O11 Mn1 O4 91.81(9)
O1 Mn1 O4 82.50(9)
O3 Mn1 O14 93.04(9)
O11 Mn1 O14 92.01(10)
O1 Mn1 O14 94.17(9)
O4 Mn1 O14 175.01(9)
O3 Mn1 N1 175.56(10)
O11 Mn1 N1 80.55(10)
O1 Mn1 N1 92.38(10)
O4 Mn1 N1 100.25(10)
O14 Mn1 N1 83.55(10)
O3 Mn1 Mn3 41.07(7)
O11 Mn1 Mn3 94.22(7)
O1 Mn1 Mn3 87.09(7)
O4 Mn1 Mn3 42.30(6)
O14 Mn1 Mn3 134.10(7)
N1 Mn1 Mn3 142.31(8)
O3 Mn1 Mn2 87.55(7)
O11 Mn1 Mn2 133.42(7)
O1 Mn1 Mn2 40.07(6)
O4 Mn1 Mn2 42.47(6)
O14 Mn1 Mn2 134.22(7)
N1 Mn1 Mn2 96.87(8)
Mn3 Mn1 Mn2 60.134(17)
O3 Mn1 Gd1 45.66(7)
O11 Mn1 Gd1 141.77(7)
O1 Mn1 Gd1 46.90(6)
O4 Mn1 Gd1 90.32(6)
O14 Mn1 Gd1 84.70(7)
N1 Mn1 Gd1 136.39(8)
Mn3 Mn1 Gd1 63.248(14)
Mn2 Mn1 Gd1 63.663(14)
Mn2 O1 Mn1 98.97(10)
Mn2 O1 Gd1 98.01(9)
Mn1 O1 Gd1 99.24(9)
O1 Mn2 O12 97.67(9)
O1 Mn2 O2 91.27(9)
O12 Mn2 O2 168.43(10)
O1 Mn2 O4 83.20(9)
O12 Mn2 O4 91.62(9)
O2 Mn2 O4 82.13(9)
O1 Mn2 O16 92.79(9)
O12 Mn2 O16 93.15(10)
O2 Mn2 O16 93.73(9)
O4 Mn2 O16 174.14(9)
O1 Mn2 N2 176.53(10)
O12 Mn2 N2 80.46(10)
O2 Mn2 N2 90.96(10)
O4 Mn2 N2 99.74(10)
O16 Mn2 N2 84.42(10)
O1 Mn2 Mn1 40.96(7)
O12 Mn2 Mn1 94.84(7)
O2 Mn2 Mn1 87.10(7)
O4 Mn2 Mn1 42.28(6)
O16 Mn2 Mn1 133.71(7)
N2 Mn2 Mn1 141.87(8)
O1 Mn2 Mn3 87.49(7)
O12 Mn2 Mn3 132.74(7)
O2 Mn2 Mn3 40.01(7)
O4 Mn2 Mn3 42.14(6)
O16 Mn2 Mn3 133.69(7)
N2 Mn2 Mn3 95.93(8)
Mn1 Mn2 Mn3 59.859(17)
O1 Mn2 Gd1 48.10(7)
O12 Mn2 Gd1 144.80(7)
O2 Mn2 Gd1 45.72(6)
O4 Mn2 Gd1 91.78(6)
O16 Mn2 Gd1 82.37(7)
N2 Mn2 Gd1 133.20(7)
Mn1 Mn2 Gd1 65.580(14)
Mn3 Mn2 Gd1 63.908(14)
Mn3 O2 Mn2 99.14(10)
Mn3 O2 Gd1 99.97(9)
Mn2 O2 Gd1 99.89(9)
O2 Mn3 O13 97.35(10)
O2 Mn3 O3 91.03(10)
O13 Mn3 O3 168.98(10)
O2 Mn3 O4 83.22(9)
O13 Mn3 O4 91.39(9)
O3 Mn3 O4 82.48(9)
O2 Mn3 O18 92.40(10)
O13 Mn3 O18 92.42(9)
O3 Mn3 O18 94.36(9)
O4 Mn3 O18 174.53(9)
O2 Mn3 N3 174.51(10)
O13 Mn3 N3 80.65(10)
O3 Mn3 N3 91.62(10)
O4 Mn3 N3 101.90(10)
O18 Mn3 N3 82.60(10)
O2 Mn3 Mn1 87.83(7)
O13 Mn3 Mn1 132.68(7)
O3 Mn3 Mn1 40.17(7)
O4 Mn3 Mn1 42.35(6)
O18 Mn3 Mn1 134.50(7)
N3 Mn3 Mn1 97.29(7)
O2 Mn3 Mn2 40.85(7)
O13 Mn3 Mn2 94.85(7)
O3 Mn3 Mn2 86.81(7)
O4 Mn3 Mn2 42.39(6)
O18 Mn3 Mn2 133.24(7)
N3 Mn3 Mn2 144.16(7)
Mn1 Mn3 Mn2 60.007(17)
O2 Mn3 Gd1 46.08(7)
O13 Mn3 Gd1 142.24(7)
O3 Mn3 Gd1 47.72(7)
O4 Mn3 Gd1 92.57(6)
O18 Mn3 Gd1 82.02(7)
N3 Mn3 Gd1 134.72(7)
Mn1 Mn3 Gd1 65.916(14)
Mn2 Mn3 Gd1 64.652(14)
Mn1 O3 Mn3 98.76(10)
Mn1 O3 Gd1 101.43(9)
Mn3 O3 Gd1 97.37(9)
Mn3 O4 Mn1 95.35(9)
Mn3 O4 Mn2 95.47(9)
Mn1 O4 Mn2 95.24(9)
C2 C1 C6 118.7(3)
C2 C1 C17 120.6(3)
C6 C1 C17 119.6(3)
C1 C2 C3 121.2(3)
C1 C2 H2 119.4
C3 C2 H2 119.4
C4 C3 C2 118.8(3)
C4 C3 C27 119.2(3)
C2 C3 C27 120.6(3)
C3 C4 C5 121.4(3)
C3 C4 H4 119.3
C5 C4 H4 119.3
C4 C5 C6 119.0(3)
C4 C5 C37 119.2(3)
C6 C5 C37 120.6(3)
C5 C6 C1 121.0(3)
C5 C6 H6 119.5
C1 C6 H6 119.5
C11 O11 Mn1 117.30(19)
O11 C11 C41 108.9(3)
O11 C11 C12 109.3(3)
C41 C11 C12 110.0(3)
O11 C11 C46 108.1(3)
C41 C11 C46 110.6(3)
C12 C11 C46 109.8(3)
C13 C12 C17 118.7(3)
C13 C12 C11 119.0(3)
C17 C12 C11 122.4(3)
C14 C13 C12 121.5(3)
C14 C13 H13 119.2
C12 C13 H13 119.2
C15 C14 C13 119.8(3)
C15 C14 H14 120.1
C13 C14 H14 120.1
C14 C15 C16 119.3(3)
C14 C15 H15 120.3
C16 C15 H15 120.3
C15 C16 C17 121.9(3)
C15 C16 H16 119.1
C17 C16 H16 119.1
C16 C17 C12 118.7(3)
C16 C17 C1 115.0(3)
C12 C17 C1 126.3(3)
N1 C41 C42 121.3(3)
N1 C41 C11 113.9(3)
C42 C41 C11 124.8(3)
C43 C42 C41 119.3(3)
C43 C42 H42 120.4
C41 C42 H42 120.4
C42 C43 C44 119.1(3)
C42 C43 H43 120.5
C44 C43 H43 120.5
C45 C44 C43 118.9(3)
C45 C44 H44 120.6
C43 C44 H44 120.6
N1 C45 C44 121.6(3)
N1 C45 H45 119.2
C44 C45 H45 119.2
C45 N1 C41 119.9(3)
C45 N1 Mn1 127.1(2)
C41 N1 Mn1 112.7(2)
N4 C46 C47 123.1(3)
N4 C46 C11 118.6(3)
C47 C46 C11 118.2(3)
C48 C47 C46 118.9(3)
C48 C47 H47 120.6
C46 C47 H47 120.6
C47 C48 C49 118.9(4)
C47 C48 H48 120.6
C49 C48 H48 120.6
C50 C49 C48 118.9(4)
C50 C49 H49 120.6
C48 C49 H49 120.6
N4 C50 C49 123.3(4)
N4 C50 H50 118.4
C49 C50 H50 118.4
C46 N4 C50 116.9(3)
C21 O12 Mn2 117.89(18)
O12 C21 C51 108.9(3)
O12 C21 C56 108.1(2)
C51 C21 C56 110.0(3)
O12 C21 C22 110.4(3)
C51 C21 C22 108.5(3)
C56 C21 C22 110.9(3)
C23 C22 C27 119.0(3)
C23 C22 C21 119.2(3)
C27 C22 C21 121.7(3)
C24 C23 C22 122.2(3)
C24 C23 H23 118.9
C22 C23 H23 118.9
C25 C24 C23 119.1(3)
C25 C24 H24 120.5
C23 C24 H24 120.5
C26 C25 C24 119.6(3)
C26 C25 H25 120.2
C24 C25 H25 120.2
C25 C26 C27 122.2(3)
C25 C26 H26 118.9
C27 C26 H26 118.9
C26 C27 C22 117.6(3)
C26 C27 C3 115.2(3)
C22 C27 C3 127.0(3)
N2 C51 C52 121.4(3)
N2 C51 C21 113.2(3)
C52 C51 C21 125.4(3)
C53 C52 C51 118.5(3)
C53 C52 H52 120.7
C51 C52 H52 120.7
C52 C53 C54 120.0(3)
C52 C53 H53 120.0
C54 C53 H53 120.0
C55 C54 C53 118.4(3)
C55 C54 H54 120.8
C53 C54 H54 120.8
N2 C55 C54 121.7(3)
N2 C55 H55 119.1
C54 C55 H55 119.1
C51 N2 C55 119.9(3)
C51 N2 Mn2 113.6(2)
C55 N2 Mn2 126.5(2)
N5 C56 C57 122.5(3)
N5 C56 C21 118.9(3)
C57 C56 C21 118.6(3)
C58 C57 C56 118.8(3)
C58 C57 H57 120.6
C56 C57 H57 120.6
C59 C58 C57 119.2(3)
C59 C58 H58 120.4
C57 C58 H58 120.4
C60 C59 C58 118.3(3)
C60 C59 H59 120.8
C58 C59 H59 120.8
N5 C60 C59 123.8(3)
N5 C60 H60 118.1
C59 C60 H60 118.1
C56 N5 C60 117.4(3)
C31 O13 Mn3 117.58(19)
O13 C31 C61 108.8(3)
O13 C31 C32 109.4(3)
C61 C31 C32 110.4(3)
O13 C31 C66 108.3(3)
C61 C31 C66 110.2(3)
C32 C31 C66 109.6(3)
C33 C32 C37 118.4(3)
C33 C32 C31 119.9(3)
C37 C32 C31 121.7(3)
C34 C33 C32 122.2(3)
C34 C33 H33 118.9
C32 C33 H33 118.9
C35 C34 C33 119.5(3)
C35 C34 H34 120.3
C33 C34 H34 120.3
C34 C35 C36 119.0(3)
C34 C35 H35 120.5
C36 C35 H35 120.5
C35 C36 C37 122.5(3)
C35 C36 H36 118.8
C37 C36 H36 118.8
C36 C37 C32 118.3(3)
C36 C37 C5 115.7(3)
C32 C37 C5 126.0(3)
N3 C61 C62 121.2(3)
N3 C61 C31 113.6(3)
C62 C61 C31 125.3(3)
C63 C62 C61 119.1(3)
C63 C62 H62 120.4
C61 C62 H62 120.4
C62 C63 C64 119.6(3)
C62 C63 H63 120.2
C64 C63 H63 120.2
C65 C64 C63 118.4(3)
C65 C64 H64 120.8
C63 C64 H64 120.8
N3 C65 C64 121.9(3)
N3 C65 H65 119.1
C64 C65 H65 119.1
C61 N3 C65 119.6(3)
C61 N3 Mn3 113.2(2)
C65 N3 Mn3 126.8(2)
N6 C66 C67 123.4(3)
N6 C66 C31 119.1(3)
C67 C66 C31 117.5(3)
C66 C67 C68 119.2(4)
C66 C67 H67 120.4
C68 C67 H67 120.4
C69 C68 C67 118.2(4)
C69 C68 H68 120.9
C67 C68 H68 120.9
C70 C69 C68 118.9(4)
C70 C69 H69 120.5
C68 C69 H69 120.5
N6 C70 C69 124.0(4)
N6 C70 H70 118.0
C69 C70 H70 118.0
C66 N6 C70 116.3(4)
O21 Gd1 O15 73.94(9)
O21 Gd1 O17 83.52(9)
O15 Gd1 O17 103.69(9)
O21 Gd1 O20 76.12(9)
O15 Gd1 O20 150.05(9)
O17 Gd1 O20 73.59(10)
O21 Gd1 O19 85.59(9)
O15 Gd1 O19 104.67(9)
O17 Gd1 O19 145.36(9)
O20 Gd1 O19 71.89(10)
O21 Gd1 O2 150.43(9)
O15 Gd1 O2 135.59(7)
O17 Gd1 O2 86.58(8)
O20 Gd1 O2 74.36(8)
O19 Gd1 O2 86.94(8)
O21 Gd1 O3 135.97(9)
O15 Gd1 O3 76.17(8)
O17 Gd1 O3 135.12(7)
O20 Gd1 O3 127.34(9)
O19 Gd1 O3 71.60(8)
O2 Gd1 O3 67.08(7)
O21 Gd1 O1 134.18(8)
O15 Gd1 O1 76.14(7)
O17 Gd1 O1 70.82(8)
O20 Gd1 O1 127.79(8)
O19 Gd1 O1 135.69(8)
O2 Gd1 O1 66.65(7)
O3 Gd1 O1 65.60(7)
O21 Gd1 Mn3 154.86(7)
O15 Gd1 Mn3 110.47(6)
O17 Gd1 Mn3 117.79(6)
O20 Gd1 Mn3 96.33(7)
O19 Gd1 Mn3 69.30(6)
O2 Gd1 Mn3 33.95(5)
O3 Gd1 Mn3 34.92(5)
O1 Gd1 Mn3 69.25(5)
O21 Gd1 Mn2 152.30(7)
O15 Gd1 Mn2 109.48(6)
O17 Gd1 Mn2 68.88(6)
O20 Gd1 Mn2 97.48(7)
O19 Gd1 Mn2 118.49(6)
O2 Gd1 Mn2 34.39(5)
O3 Gd1 Mn2 69.17(5)
O1 Gd1 Mn2 33.89(5)
Mn3 Gd1 Mn2 51.440(12)
O21 Gd1 Mn1 140.78(7)
O15 Gd1 Mn1 66.84(6)
O17 Gd1 Mn1 104.67(6)
O20 Gd1 Mn1 143.10(7)
O19 Gd1 Mn1 104.51(6)
O2 Gd1 Mn1 68.75(5)
O3 Gd1 Mn1 32.91(5)
O1 Gd1 Mn1 33.86(5)
Mn3 Gd1 Mn1 50.837(12)
Mn2 Gd1 Mn1 50.756(12)
C71 O14 Mn1 128.1(2)
O15 C71 O14 124.4(3)
O15 C71 C72 119.7(3)
O14 C71 C72 115.8(3)
C71 C72 H72A 109.5
C71 C72 H72B 109.5
H72A C72 H72B 109.5
C71 C72 H72C 109.5
H72A C72 H72C 109.5
H72B C72 H72C 109.5
C71 O15 Gd1 135.5(2)
C73 O16 Mn2 129.8(2)
O17 C73 O16 124.8(3)
O17 C73 C74 119.5(3)
O16 C73 C74 115.6(3)
C73 C74 H74A 109.5
C73 C74 H74B 109.5
H74A C74 H74B 109.5
C73 C74 H74C 109.5
H74A C74 H74C 109.5
H74B C74 H74C 109.5
C73 O17 Gd1 129.2(2)
C75 O18 Mn3 129.5(2)
O19 C75 O18 125.4(3)
O19 C75 C76 120.1(3)
O18 C75 C76 114.5(3)
C75 C76 H76A 109.5
C75 C76 H76B 109.5
H76A C76 H76B 109.5
C75 C76 H76C 109.5
H76A C76 H76C 109.5
H76B C76 H76C 109.5
C75 O19 Gd1 127.3(2)
C77 O20 Gd1 148.9(3)
O20 C77 N7 122.9(4)
O20 C77 H77 118.6
N7 C77 H77 118.6
C77 N7 C79 121.4(3)
C77 N7 C78 119.6(3)
C79 N7 C78 118.9(3)
N7 C78 H78A 109.5
N7 C78 H78B 109.5
H78A C78 H78B 109.5
N7 C78 H78C 109.5
H78A C78 H78C 109.5
H78B C78 H78C 109.5
N7 C79 H79A 109.5
N7 C79 H79B 109.5
H79A C79 H79B 109.5
N7 C79 H79C 109.5
H79A C79 H79C 109.5
H79B C79 H79C 109.5
C80B O21 Gd1 138.7(7)
C80 O21 Gd1 137.8(3)
O21 C80 N8 122.8(5)
O21 C80 H80A 118.6
N8 C80 H80A 118.6
C80 N8 C82 122.2(6)
C80 N8 C81 120.7(5)
C82 N8 C81 117.0(5)
N8 C81 H81A 109.5
N8 C81 H81B 109.5
H81A C81 H81B 109.5
N8 C81 H81C 109.5
H81A C81 H81C 109.5
H81B C81 H81C 109.5
N8 C82 H82A 109.5
N8 C82 H82B 109.5
H82A C82 H82B 109.5
N8 C82 H82C 109.5
H82A C82 H82C 109.5
H82B C82 H82C 109.5
O21 C80B N8B 123.3(12)
O21 C80B H80B 118.3
N8B C80B H80B 118.3
C80B N8B C81B 119.7(13)
C80B N8B C82B 119.4(13)
C81B N8B C82B 120.5(13)
N8B C81B H81D 109.5
N8B C81B H81E 109.5
H81D C81B H81E 109.5
N8B C81B H81F 109.5
H81D C81B H81F 109.5
H81E C81B H81F 109.5
N8B C82B H82D 109.5
N8B C82B H82E 109.5
H82D C82B H82E 109.5
N8B C82B H82F 109.5
H82D C82B H82F 109.5
H82E C82B H82F 109.5
O12T S1T O13T 115.3(5)
O12T S1T O11T 114.1(6)
O13T S1T O11T 116.6(6)
O12T S1T C1T 102.0(4)
O13T S1T C1T 103.6(5)
O11T S1T C1T 102.4(6)
F13T C1T F12T 107.9(8)
F13T C1T F11T 108.2(8)
F12T C1T F11T 106.2(7)
F13T C1T S1T 111.2(6)
F12T C1T S1T 112.4(5)
F11T C1T S1T 110.7(6)
O22T S2T O21T 113.6(13)
O22T S2T O23T 117.6(12)
O21T S2T O23T 113.5(12)
O22T S2T C2T 105.9(9)
O21T S2T C2T 103.6(12)
O23T S2T C2T 100.4(9)
F22T C2T F21T 108.4(15)
F22T C2T F23T 111.2(14)
F21T C2T F23T 110.5(16)
F22T C2T S2T 110.8(11)
F21T C2T S2T 107.2(13)
F23T C2T S2T 108.7(12)
O32T S3T O31T 119.1(16)
O32T S3T O33T 114.1(17)
O31T S3T O33T 114.1(17)
O32T S3T C3T 102.2(12)
O31T S3T C3T 101.4(13)
O33T S3T C3T 102.4(17)
F33T C3T F31T 110(2)
F33T C3T F32T 113.8(19)
F31T C3T F32T 111(2)
F33T C3T S3T 103.5(15)
F31T C3T S3T 108.3(19)
F32T C3T S3T 109.6(15)
O1D C11D N1D 126.2(5)
O1D C11D H11D 116.9
N1D C11D H11D 116.9
C11D N1D C13D 122.8(4)
C11D N1D C12D 119.8(4)
C13D N1D C12D 117.4(4)
N1D C12D H12A 109.5
N1D C12D H12B 109.5
H12A C12D H12B 109.5
N1D C12D H12C 109.5
H12A C12D H12C 109.5
H12B C12D H12C 109.5
N1D C13D H13A 109.5
N1D C13D H13B 109.5
H13A C13D H13B 109.5
N1D C13D H13C 109.5
H13A C13D H13C 109.5
H13B C13D H13C 109.5
O2D C21D N2D 124.9(5)
O2D C21D H21D 117.6
N2D C21D H21D 117.6
C21D N2D C22D 121.9(5)
C21D N2D C23D 121.3(5)
C22D N2D C23D 116.6(5)
N2D C22D H22A 109.5
N2D C22D H22B 109.5
H22A C22D H22B 109.5
N2D C22D H22C 109.5
H22A C22D H22C 109.5
H22B C22D H22C 109.5
N2D C23D H23A 109.5
N2D C23D H23B 109.5
H23A C23D H23B 109.5
N2D C23D H23C 109.5
H23A C23D H23C 109.5
H23B C23D H23C 109.5
O3D C31D N3D 124.5(18)
O3D C31D H31D 117.8
N3D C31D H31D 117.8
C31D N3D C33D 118.8(15)
C31D N3D C32D 121.4(15)
C33D N3D C32D 119.7(15)
N3D C32D H32A 109.5
N3D C32D H32B 109.5
H32A C32D H32B 109.5
N3D C32D H32C 109.5
H32A C32D H32C 109.5
H32B C32D H32C 109.5
N3D C33D H33A 109.5
N3D C33D H33B 109.5
H33A C33D H33B 109.5
N3D C33D H33C 109.5
H33A C33D H33C 109.5
H33B C33D H33C 109.5

loop_
_geom_bond_atom_site_label_1
_geom_bond_atom_site_label_2
_geom_bond_distance
Mn1 O3 1.842(2)
Mn1 O11 1.860(2)
Mn1 O1 1.875(2)
Mn1 O4 1.909(2)
Mn1 O14 1.949(2)
Mn1 N1 2.054(3)
Mn1 Mn3 2.8214(7)
Mn1 Mn2 2.8257(7)
Mn1 Gd1 3.3222(5)
O1 Mn2 1.841(2)
O1 Gd1 2.458(2)
Mn2 O12 1.859(2)
Mn2 O2 1.875(2)
Mn2 O4 1.916(2)
Mn2 O16 1.941(2)
Mn2 N2 2.053(3)
Mn2 Mn3 2.8293(7)
Mn2 Gd1 3.2698(5)
O2 Mn3 1.842(2)
O2 Gd1 2.377(2)
Mn3 O13 1.858(2)
Mn3 O3 1.876(2)
Mn3 O4 1.907(2)
Mn3 O18 1.936(2)
Mn3 N3 2.050(3)
Mn3 Gd1 3.2494(5)
O3 Gd1 2.424(2)
C1 C2 1.396(5)
C1 C6 1.399(4)
C1 C17 1.498(5)
C2 C3 1.400(5)
C2 H2 0.9500
C3 C4 1.390(4)
C3 C27 1.500(5)
C4 C5 1.391(5)
C4 H4 0.9500
C5 C6 1.396(5)
C5 C37 1.502(4)
C6 H6 0.9500
O11 C11 1.411(4)
C11 C41 1.518(5)
C11 C12 1.542(4)
C11 C46 1.546(5)
C12 C13 1.396(5)
C12 C17 1.407(5)
C13 C14 1.390(5)
C13 H13 0.9500
C14 C15 1.377(5)
C14 H14 0.9500
C15 C16 1.387(5)
C15 H15 0.9500
C16 C17 1.396(5)
C16 H16 0.9500
C41 N1 1.342(4)
C41 C42 1.385(4)
C42 C43 1.380(5)
C42 H42 0.9500
C43 C44 1.392(5)
C43 H43 0.9500
C44 C45 1.382(5)
C44 H44 0.9500
C45 N1 1.342(4)
C45 H45 0.9500
C46 N4 1.334(4)
C46 C47 1.392(5)
C47 C48 1.371(5)
C47 H47 0.9500
C48 C49 1.379(6)
C48 H48 0.9500
C49 C50 1.377(6)
C49 H49 0.9500
C50 N4 1.350(5)
C50 H50 0.9500
O12 C21 1.405(4)
C21 C51 1.521(4)
C21 C56 1.537(5)
C21 C22 1.539(4)
C22 C23 1.388(5)
C22 C27 1.409(5)
C23 C24 1.385(5)
C23 H23 0.9500
C24 C25 1.382(5)
C24 H24 0.9500
C25 C26 1.379(5)
C25 H25 0.9500
C26 C27 1.407(4)
C26 H26 0.9500
C51 N2 1.342(4)
C51 C52 1.386(4)
C52 C53 1.383(5)
C52 H52 0.9500
C53 C54 1.387(5)
C53 H53 0.9500
C54 C55 1.379(4)
C54 H54 0.9500
C55 N2 1.344(4)
C55 H55 0.9500
C56 N5 1.335(4)
C56 C57 1.393(5)
C57 C58 1.381(5)
C57 H57 0.9500
C58 C59 1.375(5)
C58 H58 0.9500
C59 C60 1.375(5)
C59 H59 0.9500
C60 N5 1.345(4)
C60 H60 0.9500
O13 C31 1.402(4)
C31 C61 1.523(5)
C31 C32 1.543(4)
C31 C66 1.550(4)
C32 C33 1.397(5)
C32 C37 1.407(4)
C33 C34 1.381(5)
C33 H33 0.9500
C34 C35 1.378(5)
C34 H34 0.9500
C35 C36 1.387(5)
C35 H35 0.9500
C36 C37 1.391(4)
C36 H36 0.9500
C61 N3 1.339(4)
C61 C62 1.380(5)
C62 C63 1.373(5)
C62 H62 0.9500
C63 C64 1.385(5)
C63 H63 0.9500
C64 C65 1.375(5)
C64 H64 0.9500
C65 N3 1.341(4)
C65 H65 0.9500
C66 N6 1.328(5)
C66 C67 1.378(5)
C67 C68 1.384(5)
C67 H67 0.9500
C68 C69 1.371(6)
C68 H68 0.9500
C69 C70 1.366(6)
C69 H69 0.9500
C70 N6 1.350(5)
C70 H70 0.9500
Gd1 O21 2.335(2)
Gd1 O15 2.346(2)
Gd1 O17 2.362(2)
Gd1 O20 2.372(3)
Gd1 O19 2.374(2)
O14 C71 1.277(4)
C71 O15 1.244(4)
C71 C72 1.505(5)
C72 H72A 0.9800
C72 H72B 0.9800
C72 H72C 0.9800
O16 C73 1.278(4)
C73 O17 1.245(4)
C73 C74 1.500(5)
C74 H74A 0.9800
C74 H74B 0.9800
C74 H74C 0.9800
O18 C75 1.280(4)
C75 O19 1.239(4)
C75 C76 1.504(5)
C76 H76A 0.9800
C76 H76B 0.9800
C76 H76C 0.9800
O20 C77 1.231(4)
C77 N7 1.315(5)
C77 H77 0.9500
N7 C79 1.450(5)
N7 C78 1.458(5)
C78 H78A 0.9800
C78 H78B 0.9800
C78 H78C 0.9800
C79 H79A 0.9800
C79 H79B 0.9800
C79 H79C 0.9800
O21 C80B 1.253(10)
O21 C80 1.254(5)
C80 N8 1.304(7)
C80 H80A 0.9500
N8 C82 1.449(7)
N8 C81 1.469(7)
C81 H81A 0.9800
C81 H81B 0.9800
C81 H81C 0.9800
C82 H82A 0.9800
C82 H82B 0.9800
C82 H82C 0.9800
C80B N8B 1.319(13)
C80B H80B 0.9500
N8B C81B 1.451(13)
N8B C82B 1.463(12)
C81B H81D 0.9800
C81B H81E 0.9800
C81B H81F 0.9800
C82B H82D 0.9800
C82B H82E 0.9800
C82B H82F 0.9800
O11T S1T 1.433(8)
O12T S1T 1.422(6)
O13T S1T 1.425(7)
S1T C1T 1.853(8)
C1T F13T 1.309(8)
C1T F12T 1.319(9)
C1T F11T 1.320(8)
O21T S2T 1.441(13)
O22T S2T 1.429(12)
O23T S2T 1.449(12)
S2T C2T 1.839(15)
C2T F22T 1.313(13)
C2T F21T 1.323(13)
C2T F23T 1.323(13)
O31T S3T 1.429(14)
O32T S3T 1.422(13)
O33T S3T 1.438(14)
S3T C3T 1.850(17)
C3T F33T 1.315(14)
C3T F31T 1.317(15)
C3T F32T 1.318(14)
O1D C11D 1.223(6)
C11D N1D 1.332(6)
C11D H11D 0.9500
N1D C13D 1.439(5)
N1D C12D 1.452(5)
C12D H12A 0.9800
C12D H12B 0.9800
C12D H12C 0.9800
C13D H13A 0.9800
C13D H13B 0.9800
C13D H13C 0.9800
O2D C21D 1.225(6)
C21D N2D 1.314(6)
C21D H21D 0.9500
N2D C22D 1.440(7)
N2D C23D 1.458(6)
C22D H22A 0.9800
C22D H22B 0.9800
C22D H22C 0.9800
C23D H23A 0.9800
C23D H23B 0.9800
C23D H23C 0.9800
O3D C31D 1.261(14)
C31D N3D 1.323(13)
C31D H31D 0.9500
N3D C33D 1.439(13)
N3D C32D 1.456(13)
C32D H32A 0.9800
C32D H32B 0.9800
C32D H32C 0.9800
C33D H33A 0.9800
C33D H33B 0.9800
C33D H33C 0.9800
